data_4028597
loop_
_publ_author_name
'Shugao Zhu'
'Luling Wu'
'Xian Huang'

_publ_section_title
;
 Gold-Catalyzed Cyclization of 3-(2'-Azidoaryl)-1-arylpropargyl Carbonates
 or 3-Aryl-1-(2'-azidoaryl)propargyl Carbonates to Produce Quinolines
;
_journal_name_full 'Journal of Organic Chemistry'
_journal_page_first 9120
_journal_page_last 9126
_journal_paper_doi 10.1021/jo401324k
_journal_volume 78
_journal_year 2013
_chemical_formula_moiety 'C17 H12 F N O3'
_chemical_formula_sum 'C17 H12 F N O3'
_chemical_formula_weight 297.28
_chemical_name_systematic
; 
 ? 
;
_space_group_IT_number 4
_symmetry_cell_setting monoclinic
_symmetry_space_group_name_Hall 'P 2yb'
_symmetry_space_group_name_H-M 'P 1 21 1'
_atom_sites_solution_hydrogens geom
_atom_sites_solution_primary direct
_atom_sites_solution_secondary difmap
_audit_creation_method SHELXL-97
_cell_angle_alpha 90.00
_cell_angle_beta 90.672(6)
_cell_angle_gamma 90.00
_cell_formula_units_Z 2
_cell_length_a 3.8270(4)
_cell_length_b 19.9545(12)
_cell_length_c 8.9557(6)
_cell_measurement_reflns_used 1319
_cell_measurement_temperature 293(2)
_cell_measurement_theta_max 29.4449
_cell_measurement_theta_min 3.0505
_cell_volume 683.86(9)
_computing_cell_refinement 'CrysAlis PRO (Oxford Diffraction, 2010)'
_computing_data_collection 'CrysAlis PRO'
_computing_data_reduction 'CrysAlis PRO'
_computing_molecular_graphics 'OLEX2 (Dolomanov et al., 2009)'
_computing_publication_material OLEX2
_computing_structure_refinement 'SHELXL-97 (Sheldrick, 2008)'
_computing_structure_solution 'SHELXS-97 (Sheldrick, 2008)'
_diffrn_ambient_temperature 293(2)
_diffrn_detector_area_resol_mean 10.3592
_diffrn_measured_fraction_theta_full 0.998
_diffrn_measured_fraction_theta_max 0.998
_diffrn_measurement_device_type 'Xcalibur, Atlas, Gemini ultra'
_diffrn_measurement_method '\w scans'
_diffrn_radiation_monochromator graphite
_diffrn_radiation_source 'fine-focus sealed tube'
_diffrn_radiation_type MoK\a
_diffrn_radiation_wavelength 0.71073
_diffrn_reflns_av_R_equivalents 0.0314
_diffrn_reflns_av_sigmaI/netI 0.0509
_diffrn_reflns_limit_h_max 4
_diffrn_reflns_limit_h_min -3
_diffrn_reflns_limit_k_max 23
_diffrn_reflns_limit_k_min -24
_diffrn_reflns_limit_l_max 10
_diffrn_reflns_limit_l_min -9
_diffrn_reflns_number 4885
_diffrn_reflns_theta_full 25.34
_diffrn_reflns_theta_max 25.34
_diffrn_reflns_theta_min 3.06
_exptl_absorpt_coefficient_mu 0.109
_exptl_absorpt_correction_T_max 0.9723
_exptl_absorpt_correction_T_min 0.9599
_exptl_absorpt_correction_type multi-scan
_exptl_absorpt_process_details
;
CrysAlis PRO (Oxford Diffraction, 2010) 
;
_exptl_crystal_colour yellow
_exptl_crystal_density_diffrn 1.444
_exptl_crystal_description block
_exptl_crystal_F_000 308
_exptl_crystal_size_max 0.38
_exptl_crystal_size_mid 0.29
_exptl_crystal_size_min 0.26
_refine_diff_density_max 0.114
_refine_diff_density_min -0.154
_refine_diff_density_rms 0.035
_refine_ls_abs_structure_details 'Flack H D (1983), Acta Cryst. A39, 876-881'
_refine_ls_abs_structure_Flack -0.1(10)
_refine_ls_extinction_method none
_refine_ls_goodness_of_fit_ref 1.023
_refine_ls_hydrogen_treatment constr
_refine_ls_matrix_type full
_refine_ls_number_parameters 200
_refine_ls_number_reflns 2466
_refine_ls_number_restraints 1
_refine_ls_restrained_S_all 1.022
_refine_ls_R_factor_all 0.0634
_refine_ls_R_factor_gt 0.0404
_refine_ls_shift/su_max 0.000
_refine_ls_shift/su_mean 0.000
_refine_ls_structure_factor_coef Fsqd
_refine_ls_weighting_details 'calc w=1/[\s^2^(Fo^2^)+(0.0344P)^2^+0.0000P] where P=(Fo^2^+2Fc^2^)/3'
_refine_ls_weighting_scheme calc
_refine_ls_wR_factor_gt 0.0737
_refine_ls_wR_factor_ref 0.0843
_reflns_number_gt 1884
_reflns_number_total 2466
_reflns_threshold_expression >2sigma(I)
_cod_data_source_file jo401324k_si_002.cif
_cod_data_source_block 110702_zsg110510a
_cod_original_cell_volume 683.87(9)
_cod_original_sg_symbol_H-M 'P 21'
_cod_database_code 4028597

loop_
_symmetry_equiv_pos_as_xyz
'x, y, z'
'-x, y+1/2, -z'

loop_
_atom_site_label
_atom_site_type_symbol
_atom_site_fract_x
_atom_site_fract_y
_atom_site_fract_z
_atom_site_U_iso_or_equiv
_atom_site_adp_type
_atom_site_occupancy
_atom_site_symmetry_multiplicity
_atom_site_calc_flag
_atom_site_refinement_flags
F1 F 1.0840(5) 0.53334(8) -0.39625(18) 0.0707(5) Uani 1 1 d .
O1 O 0.6235(5) 0.14201(8) -0.01191(18) 0.0507(5) Uani 1 1 d .
O2 O 0.3048(6) 0.15238(9) -0.2246(2) 0.0641(6) Uani 1 1 d .
O3 O 0.5682(5) 0.05700(8) -0.15413(19) 0.0548(5) Uani 1 1 d .
N1 N 0.5685(6) 0.34269(10) 0.1167(2) 0.0419(5) Uani 1 1 d .
C1 C 0.3433(7) 0.30920(14) 0.3521(3) 0.0490(7) Uani 1 1 d .
H1 H 0.3349 0.3539 0.3809 0.059 Uiso 1 1 calc R
C2 C 0.2380(8) 0.26055(15) 0.4483(3) 0.0551(8) Uani 1 1 d .
H2 H 0.1600 0.2726 0.5425 0.066 Uiso 1 1 calc R
C3 C 0.2452(8) 0.19295(13) 0.4080(3) 0.0538(8) Uani 1 1 d .
H3 H 0.1718 0.1604 0.4751 0.065 Uiso 1 1 calc R
C4 C 0.3592(7) 0.17471(13) 0.2711(3) 0.0476(7) Uani 1 1 d .
H4 H 0.3640 0.1297 0.2446 0.057 Uiso 1 1 calc R
C5 C 0.4702(7) 0.22355(11) 0.1690(3) 0.0375(6) Uani 1 1 d .
C6 C 0.4642(7) 0.29224(12) 0.2096(3) 0.0395(6) Uani 1 1 d .
C7 C 0.6795(6) 0.32583(11) -0.0173(3) 0.0371(6) Uani 1 1 d .
C8 C 0.6985(7) 0.25868(12) -0.0671(3) 0.0408(6) Uani 1 1 d .
H8 H 0.7814 0.2486 -0.1616 0.049 Uiso 1 1 calc R
C9 C 0.5940(7) 0.20985(11) 0.0254(3) 0.0406(6) Uani 1 1 d .
C10 C 0.4775(8) 0.12059(13) -0.1411(3) 0.0462(7) Uani 1 1 d .
C11 C 0.4297(9) 0.02328(14) -0.2844(3) 0.0666(9) Uani 1 1 d .
H11C H 0.5466 0.0393 -0.3717 0.100 Uiso 1 1 calc R
H11A H 0.1839 0.0322 -0.2937 0.100 Uiso 1 1 calc R
H11B H 0.4664 -0.0241 -0.2746 0.100 Uiso 1 1 calc R
C12 C 0.7872(6) 0.38074(11) -0.1183(3) 0.0368(6) Uani 1 1 d .
C13 C 0.7474(7) 0.37527(13) -0.2706(3) 0.0449(7) Uani 1 1 d .
H13 H 0.6512 0.3364 -0.3108 0.054 Uiso 1 1 calc R
C14 C 0.8467(7) 0.42602(12) -0.3647(3) 0.0478(7) Uani 1 1 d .
H14 H 0.8200 0.4217 -0.4676 0.057 Uiso 1 1 calc R
C15 C 0.9847(7) 0.48269(12) -0.3040(3) 0.0458(7) Uani 1 1 d .
C16 C 1.0286(7) 0.49097(13) -0.1539(3) 0.0482(7) Uani 1 1 d .
H16 H 1.1229 0.5303 -0.1151 0.058 Uiso 1 1 calc R
C17 C 0.9294(7) 0.43947(12) -0.0614(3) 0.0451(7) Uani 1 1 d .
H17 H 0.9583 0.4441 0.0413 0.054 Uiso 1 1 calc R

loop_
_atom_site_aniso_label
_atom_site_aniso_U_11
_atom_site_aniso_U_22
_atom_site_aniso_U_33
_atom_site_aniso_U_23
_atom_site_aniso_U_13
_atom_site_aniso_U_12
F1 0.0943(14) 0.0547(10) 0.0634(11) 0.0164(8) 0.0155(9) -0.0088(9)
O1 0.0758(14) 0.0367(10) 0.0395(10) -0.0014(8) -0.0094(10) 0.0055(9)
O2 0.0856(17) 0.0531(12) 0.0533(13) -0.0026(10) -0.0172(11) 0.0137(11)
O3 0.0762(15) 0.0374(10) 0.0507(12) -0.0066(9) -0.0035(10) 0.0034(10)
N1 0.0441(13) 0.0441(12) 0.0376(13) -0.0023(9) 0.0044(10) -0.0006(10)
C1 0.0525(19) 0.0527(16) 0.0418(16) -0.0052(13) 0.0068(13) -0.0011(14)
C2 0.0552(19) 0.074(2) 0.0366(16) -0.0052(14) 0.0064(13) -0.0029(16)
C3 0.056(2) 0.063(2) 0.0425(18) 0.0103(14) 0.0020(14) -0.0074(16)
C4 0.0563(18) 0.0468(14) 0.0397(16) 0.0052(12) -0.0068(13) -0.0038(14)
C5 0.0338(15) 0.0435(15) 0.0352(14) 0.0033(11) -0.0027(11) 0.0003(11)
C6 0.0348(15) 0.0467(15) 0.0368(15) -0.0017(12) -0.0022(12) 0.0007(12)
C7 0.0335(15) 0.0389(14) 0.0387(14) 0.0020(11) -0.0022(11) 0.0030(12)
C8 0.0435(16) 0.0436(14) 0.0354(15) 0.0007(11) 0.0027(12) 0.0030(12)
C9 0.0483(18) 0.0335(14) 0.0397(15) -0.0026(11) -0.0062(12) 0.0059(13)
C10 0.0554(18) 0.0452(17) 0.0382(16) 0.0005(12) 0.0095(14) -0.0012(14)
C11 0.078(2) 0.0631(18) 0.059(2) -0.0227(16) 0.0025(17) -0.0036(18)
C12 0.0340(14) 0.0367(13) 0.0398(14) -0.0022(11) 0.0015(11) 0.0039(12)
C13 0.0491(17) 0.0429(14) 0.0426(16) -0.0048(12) -0.0002(13) 0.0007(13)
C14 0.0593(19) 0.0476(16) 0.0366(15) 0.0020(13) 0.0003(13) 0.0030(14)
C15 0.0494(17) 0.0380(14) 0.0503(17) 0.0080(13) 0.0100(13) 0.0009(13)
C16 0.0501(19) 0.0409(14) 0.0536(18) -0.0038(13) 0.0005(13) -0.0048(14)
C17 0.0533(17) 0.0451(16) 0.0369(15) -0.0020(12) 0.0012(12) -0.0010(13)

loop_
_atom_type_symbol
_atom_type_description
_atom_type_scat_dispersion_real
_atom_type_scat_dispersion_imag
_atom_type_scat_source
C C 0.0033 0.0016 'International Tables Vol C Tables 4.2.6.8 and 6.1.1.4'
H H 0.0000 0.0000 'International Tables Vol C Tables 4.2.6.8 and 6.1.1.4'
F F 0.0171 0.0103 'International Tables Vol C Tables 4.2.6.8 and 6.1.1.4'
N N 0.0061 0.0033 'International Tables Vol C Tables 4.2.6.8 and 6.1.1.4'
O O 0.0106 0.0060 'International Tables Vol C Tables 4.2.6.8 and 6.1.1.4'

loop_
_geom_angle_atom_site_label_1
_geom_angle_atom_site_label_2
_geom_angle_atom_site_label_3
_geom_angle
C10 O1 C9 118.54(19)
C10 O3 C11 115.2(2)
C7 N1 C6 117.7(2)
C2 C1 C6 120.4(3)
C2 C1 H1 119.8
C6 C1 H1 119.8
C1 C2 C3 121.2(3)
C1 C2 H2 119.4
C3 C2 H2 119.4
C4 C3 C2 120.0(2)
C4 C3 H3 120.0
C2 C3 H3 120.0
C3 C4 C5 120.3(2)
C3 C4 H4 119.8
C5 C4 H4 119.8
C9 C5 C4 124.7(2)
C9 C5 C6 115.5(2)
C4 C5 C6 119.8(2)
N1 C6 C1 118.5(2)
N1 C6 C5 123.3(2)
C1 C6 C5 118.2(2)
N1 C7 C8 123.1(2)
N1 C7 C12 117.4(2)
C8 C7 C12 119.5(2)
C9 C8 C7 118.5(2)
C9 C8 H8 120.8
C7 C8 H8 120.8
C8 C9 O1 122.0(2)
C8 C9 C5 122.0(2)
O1 C9 C5 115.9(2)
O2 C10 O3 127.4(3)
O2 C10 O1 126.7(2)
O3 C10 O1 105.9(2)
O3 C11 H11C 109.5
O3 C11 H11A 109.5
H11C C11 H11A 109.5
O3 C11 H11B 109.5
H11C C11 H11B 109.5
H11A C11 H11B 109.5
C13 C12 C17 118.0(2)
C13 C12 C7 121.2(2)
C17 C12 C7 120.7(2)
C14 C13 C12 121.5(2)
C14 C13 H13 119.3
C12 C13 H13 119.3
C15 C14 C13 118.5(2)
C15 C14 H14 120.8
C13 C14 H14 120.8
C14 C15 C16 122.6(2)
C14 C15 F1 119.0(2)
C16 C15 F1 118.4(2)
C15 C16 C17 118.1(2)
C15 C16 H16 120.9
C17 C16 H16 120.9
C16 C17 C12 121.3(2)
C16 C17 H17 119.4
C12 C17 H17 119.4

loop_
_geom_bond_atom_site_label_1
_geom_bond_atom_site_label_2
_geom_bond_distance
F1 C15 1.362(3)
O1 C10 1.348(3)
O1 C9 1.399(3)
O2 C10 1.178(3)
O3 C10 1.321(3)
O3 C11 1.442(3)
N1 C7 1.322(3)
N1 C6 1.369(3)
C1 C2 1.362(4)
C1 C6 1.403(3)
C1 H1 0.9300
C2 C3 1.396(4)
C2 H2 0.9300
C3 C4 1.356(3)
C3 H3 0.9300
C4 C5 1.405(3)
C4 H4 0.9300
C5 C9 1.402(3)
C5 C6 1.418(3)
C7 C8 1.414(3)
C7 C12 1.482(3)
C8 C9 1.343(3)
C8 H8 0.9300
C11 H11C 0.9600
C11 H11A 0.9600
C11 H11B 0.9600
C12 C13 1.375(3)
C12 C17 1.387(3)
C13 C14 1.374(3)
C13 H13 0.9300
C14 C15 1.359(3)
C14 H14 0.9300
C15 C16 1.362(3)
C16 C17 1.376(3)
C16 H16 0.9300
C17 H17 0.9300
